data_7062542
loop_
_publ_author_name
'Femina, Cherumannil'
'Shanthil, M.'
'Sajith, Pookkottu K.'
'Thomas, Reji'

_publ_section_title
;
 Anthracene-incorporated cyanostilbene based donor--acceptor systems:
 intramolecular charge transfer and aggregation induced emission
;
_journal_issue 29
_journal_name_full 'New Journal of Chemistry'
_journal_page_first 13810
_journal_page_last 13819
_journal_paper_doi 10.1039/D3NJ00478C
_journal_volume 47
_journal_year 2023
_chemical_compound_source NA
_chemical_formula_moiety 'C56 H52 N2 O2'
_chemical_formula_sum 'C56 H52 N2 O2'
_chemical_formula_weight 784.99
_chemical_name_systematic (2Z,2'Z)-3,3'-(anthracene-9,10-diylbis(4,1-phenylene))bis(2-(4-(hexyloxy)phenyl)acrylonitrile)
_space_group_crystal_system triclinic
_space_group_IT_number 2
_space_group_name_Hall '-P 1'
_space_group_name_H-M_alt 'P -1'
_atom_sites_solution_hydrogens geom
_audit_creation_method SHELXL-2018/3
_audit_update_record
;
2022-09-20 deposited with the CCDC.	2023-06-20 downloaded from the CCDC.
;
_cell_angle_alpha 83.237(2)
_cell_angle_beta 89.608(2)
_cell_angle_gamma 82.976(2)
_cell_formula_units_Z 1
_cell_length_a 6.3607(3)
_cell_length_b 7.3751(3)
_cell_length_c 24.3886(13)
_cell_measurement_reflns_used 9900
_cell_measurement_temperature 296(2)
_cell_measurement_theta_max 27.10
_cell_measurement_theta_min 2.80
_cell_volume 1127.57(9)
_computing_cell_refinement 'APEX3/SAINT (Bruker, 2016)'
_computing_data_collection 'APEX3 (Bruker, 2016)'
_computing_data_reduction 'SAINT/XPREP (Bruker, 2016)'
_computing_molecular_graphics 'ORTEP3 (Farrugia, 1997) and Mercury (Bruno et al., 2002)'
_computing_publication_material 'SHELXL-2018/3 (Sheldrick, 2018)'
_computing_structure_refinement 'SHELXL-2018/3 (Sheldrick, 2018)'
_computing_structure_solution 'SHELXT-2018/2 (Sheldrick, 2018)'
_diffrn_ambient_temperature 296(2)
_diffrn_measured_fraction_theta_full 0.998
_diffrn_measured_fraction_theta_max 0.998
_diffrn_measurement_device_type 'Bruker D8 VENTURE diffractometer with PHOTON II detector'
_diffrn_measurement_method '\w and \f scan'
_diffrn_radiation_monochromator graphite
_diffrn_radiation_source 'fine-focus sealed tube'
_diffrn_radiation_type MoK\a
_diffrn_radiation_wavelength 0.71073
_diffrn_reflns_av_R_equivalents 0.0555
_diffrn_reflns_av_unetI/netI 0.0313
_diffrn_reflns_Laue_measured_fraction_full 0.998
_diffrn_reflns_Laue_measured_fraction_max 0.998
_diffrn_reflns_limit_h_max 7
_diffrn_reflns_limit_h_min -7
_diffrn_reflns_limit_k_max 8
_diffrn_reflns_limit_k_min -8
_diffrn_reflns_limit_l_max 29
_diffrn_reflns_limit_l_min -29
_diffrn_reflns_number 42195
_diffrn_reflns_point_group_measured_fraction_full 0.998
_diffrn_reflns_point_group_measured_fraction_max 0.998
_diffrn_reflns_theta_full 25.242
_diffrn_reflns_theta_max 25.496
_diffrn_reflns_theta_min 2.829
_exptl_absorpt_coefficient_mu 0.069
_exptl_absorpt_correction_T_max 0.7457
_exptl_absorpt_correction_T_min 0.4557
_exptl_absorpt_correction_type multi-scan
_exptl_absorpt_process_details 'SADABS (Bruker, 2016)'
_exptl_crystal_colour green
_exptl_crystal_density_diffrn 1.156
_exptl_crystal_description plate
_exptl_crystal_F_000 418
_exptl_crystal_preparation Luminescent
_exptl_crystal_recrystallization_method 'Re-crystallisation from solvent: Ethylacetate'
_exptl_crystal_size_max 0.600
_exptl_crystal_size_mid 0.250
_exptl_crystal_size_min 0.060
_refine_diff_density_max 0.346
_refine_diff_density_min -0.239
_refine_diff_density_rms 0.068
_refine_ls_extinction_coef 0.038(8)
_refine_ls_extinction_expression Fc^*^=kFc[1+0.001xFc^2^\l^3^/sin(2\q)]^-1/4^
_refine_ls_extinction_method 'SHELXL-2018/3 (Sheldrick 2018)'
_refine_ls_goodness_of_fit_ref 1.065
_refine_ls_hydrogen_treatment constr
_refine_ls_matrix_type full
_refine_ls_number_parameters 273
_refine_ls_number_reflns 4190
_refine_ls_number_restraints 135
_refine_ls_restrained_S_all 1.078
_refine_ls_R_factor_all 0.0690
_refine_ls_R_factor_gt 0.0586
_refine_ls_shift/su_max 0.013
_refine_ls_shift/su_mean 0.000
_refine_ls_structure_factor_coef Fsqd
_refine_ls_weighting_details 'w=1/[\s^2^(Fo^2^)+(0.0988P)^2^+0.3126P] where P=(Fo^2^+2Fc^2^)/3'
_refine_ls_weighting_scheme calc
_refine_ls_wR_factor_gt 0.1649
_refine_ls_wR_factor_ref 0.1801
_reflns_Friedel_coverage 0.000
_reflns_number_gt 3484
_reflns_number_total 4190
_reflns_threshold_expression 'I > 2\s(I)'
_cod_data_source_file d3nj00478c2.cif
_cod_data_source_block shelx
_cod_depositor_comments 'Adding full bibliography for 7062542.cif.'
_cod_database_code 7062542
_shelx_shelxl_version_number 2018/3
_shelx_space_group_comment
;
The symmetry employed for this shelxl refinement is uniquely defined
by the following loop, which should always be used as a source of
symmetry information in preference to the above space-group names.
They are only intended as comments.
;
_shelx_estimated_absorpt_t_min 0.960
_shelx_estimated_absorpt_t_max 0.996

loop_
_space_group_symop_operation_xyz
'x, y, z'
'-x, -y, -z'

loop_
_atom_site_label
_atom_site_type_symbol
_atom_site_fract_x
_atom_site_fract_y
_atom_site_fract_z
_atom_site_U_iso_or_equiv
_atom_site_adp_type
_atom_site_occupancy
_atom_site_site_symmetry_order
_atom_site_calc_flag
_atom_site_refinement_flags_posn
_atom_site_refinement_flags_adp
_atom_site_refinement_flags_occupancy
_atom_site_disorder_assembly
_atom_site_disorder_group
C1 C 0.0229(3) 1.5704(2) 0.58763(7) 0.0446(4) Uani 1 1 d . U . . .
H1 H -0.073951 1.553054 0.615932 0.054 Uiso 1 1 calc R U . . .
C2 C 0.2013(3) 1.4492(2) 0.58604(7) 0.0404(4) Uani 1 1 d . U . . .
H2 H 0.225542 1.350556 0.613645 0.049 Uiso 1 1 calc R U . . .
C3 C 0.3525(2) 1.47007(19) 0.54287(6) 0.0341(4) Uani 1 1 d . U . . .
C4 C 0.5367(2) 1.34293(19) 0.54041(6) 0.0343(4) Uani 1 1 d . U . . .
C5 C 0.6853(2) 1.37261(19) 0.49826(6) 0.0336(4) Uani 1 1 d . U . . .
C6 C 0.8755(2) 1.2489(2) 0.49440(7) 0.0398(4) Uani 1 1 d . U . . .
H6 H 0.902820 1.146575 0.520647 0.048 Uiso 1 1 calc R U . . .
C7 C 1.0162(2) 1.2777(2) 0.45342(7) 0.0439(4) Uani 1 1 d . U . . .
H7 H 1.139735 1.196606 0.452277 0.053 Uiso 1 1 calc R U . . .
C8 C 0.5632(2) 1.1725(2) 0.58056(6) 0.0355(4) Uani 1 1 d . U . . .
C9 C 0.4276(3) 1.0401(2) 0.57707(7) 0.0438(4) Uani 1 1 d . U . . .
H9 H 0.324907 1.058224 0.549364 0.053 Uiso 1 1 calc R U . . .
C10 C 0.4429(3) 0.8826(2) 0.61394(8) 0.0452(4) Uani 1 1 d . U . . .
H10 H 0.348507 0.797371 0.610909 0.054 Uiso 1 1 calc R U . . .
C11 C 0.5961(2) 0.8475(2) 0.65572(7) 0.0406(4) Uani 1 1 d . U . . .
C12 C 0.7331(3) 0.9801(2) 0.65907(8) 0.0500(5) Uani 1 1 d . U . . .
H12 H 0.837541 0.961313 0.686341 0.060 Uiso 1 1 calc R U . . .
C13 C 0.7151(3) 1.1390(2) 0.62234(8) 0.0471(4) Uani 1 1 d . U . . .
H13 H 0.807264 1.225844 0.625681 0.057 Uiso 1 1 calc R U . . .
C14 C 0.5992(3) 0.6722(2) 0.69085(7) 0.0471(4) Uani 1 1 d . U . . .
H14 H 0.477786 0.615254 0.687907 0.057 Uiso 1 1 calc R U . . .
C15 C 0.7442(3) 0.5777(2) 0.72658(7) 0.0478(4) Uani 1 1 d . U . . .
C16 C 0.7208(3) 0.3941(3) 0.75671(8) 0.0532(5) Uani 1 1 d . U . . .
C17 C 0.5337(3) 0.3177(3) 0.75687(11) 0.0751(7) Uani 1 1 d . U . . .
H17 H 0.417545 0.383779 0.737734 0.090 Uiso 1 1 calc R U . . .
C18 C 0.5124(4) 0.1458(3) 0.78453(11) 0.0787(7) Uani 1 1 d . U . . .
H18 H 0.383767 0.098380 0.783476 0.094 Uiso 1 1 calc R U . . .
C19 C 0.6788(4) 0.0461(3) 0.81322(10) 0.0712(6) Uani 1 1 d . U . . .
C20 C 0.8677(5) 0.1152(4) 0.81202(15) 0.1032(11) Uani 1 1 d . U . . .
H20 H 0.984861 0.045828 0.829826 0.124 Uiso 1 1 calc R U . . .
C21 C 0.8875(4) 0.2872(4) 0.78466(13) 0.0893(9) Uani 1 1 d . U . . .
H21 H 1.017857 0.332041 0.785166 0.107 Uiso 1 1 calc R U . . .
C22 C 0.9404(3) 0.6479(3) 0.73581(9) 0.0601(5) Uani 1 1 d . U . . .
C23 C 0.4819(5) -0.1974(4) 0.84769(12) 0.0881(8) Uani 1 1 d . U . . .
H23A H 0.432063 -0.220173 0.811919 0.106 Uiso 1 1 calc R U . . .
H23B H 0.375852 -0.111798 0.862978 0.106 Uiso 1 1 calc R U . . .
C24 C 0.5177(6) -0.3763(4) 0.88594(14) 0.1075(10) Uani 1 1 d . U . . .
H24A H 0.624315 -0.460072 0.870104 0.129 Uiso 1 1 calc R U . . .
H24B H 0.571970 -0.351739 0.921050 0.129 Uiso 1 1 calc R U . . .
C25 C 0.3247(8) -0.4654(6) 0.89565(18) 0.1419(15) Uani 1 1 d . U . . .
H25A H 0.269743 -0.488120 0.860424 0.170 Uiso 1 1 calc R U . . .
H25B H 0.218845 -0.381635 0.911751 0.170 Uiso 1 1 calc R U . . .
C26 C 0.3573(11) -0.6458(7) 0.9333(2) 0.187(2) Uani 1 1 d . U . . .
H26A H 0.417859 -0.624208 0.968041 0.224 Uiso 1 1 calc R U . . .
H26B H 0.458444 -0.731539 0.916492 0.224 Uiso 1 1 calc R U . . .
C27 C 0.1548(16) -0.7331(11) 0.9451(4) 0.306(5) Uani 1 1 d . U . . .
H27A H 0.053737 -0.651674 0.963559 0.367 Uiso 1 1 calc R U . . .
H27B H 0.091478 -0.755613 0.910900 0.367 Uiso 1 1 calc R U . . .
C28 C 0.209(3) -0.9061(15) 0.9804(5) 0.469(10) Uani 1 1 d . U . . .
H28A H 0.147393 -1.002322 0.965544 0.704 Uiso 1 1 calc R U . . .
H28B H 0.156151 -0.894077 1.016916 0.704 Uiso 1 1 calc R U . . .
H28C H 0.360604 -0.935927 0.982061 0.704 Uiso 1 1 calc R U . . .
N1 N 1.0998(3) 0.6975(3) 0.74354(11) 0.0897(7) Uani 1 1 d . U . . .
O1 O 0.6745(3) -0.1233(2) 0.84201(9) 0.0994(7) Uani 1 1 d . U . . .

loop_
_atom_site_aniso_label
_atom_site_aniso_U_11
_atom_site_aniso_U_22
_atom_site_aniso_U_33
_atom_site_aniso_U_23
_atom_site_aniso_U_13
_atom_site_aniso_U_12
C1 0.0400(9) 0.0411(9) 0.0541(10) -0.0086(7) 0.0112(7) -0.0085(7)
C2 0.0424(8) 0.0312(8) 0.0473(9) -0.0007(6) 0.0045(7) -0.0075(6)
C3 0.0332(7) 0.0272(7) 0.0426(8) -0.0043(6) -0.0010(6) -0.0068(6)
C4 0.0340(7) 0.0273(7) 0.0418(8) -0.0022(6) -0.0034(6) -0.0061(6)
C5 0.0311(7) 0.0267(7) 0.0431(8) -0.0031(6) -0.0028(6) -0.0047(6)
C6 0.0355(8) 0.0318(8) 0.0504(9) -0.0010(6) -0.0030(7) -0.0010(6)
C7 0.0335(8) 0.0384(9) 0.0588(10) -0.0078(7) 0.0026(7) 0.0011(6)
C8 0.0339(7) 0.0288(7) 0.0425(8) -0.0005(6) 0.0013(6) -0.0023(6)
C9 0.0413(9) 0.0343(8) 0.0541(10) 0.0057(7) -0.0131(7) -0.0073(7)
C10 0.0398(9) 0.0347(8) 0.0603(11) 0.0051(7) -0.0072(7) -0.0106(7)
C11 0.0385(8) 0.0364(8) 0.0441(9) 0.0038(7) 0.0018(7) -0.0022(6)
C12 0.0488(10) 0.0491(10) 0.0504(10) 0.0068(8) -0.0150(8) -0.0113(8)
C13 0.0477(9) 0.0404(9) 0.0542(10) 0.0016(7) -0.0106(8) -0.0152(7)
C14 0.0428(9) 0.0445(9) 0.0505(10) 0.0085(7) 0.0019(7) -0.0044(7)
C15 0.0437(9) 0.0487(10) 0.0461(9) 0.0071(7) 0.0047(7) 0.0019(7)
C16 0.0513(10) 0.0528(11) 0.0483(10) 0.0112(8) 0.0039(8) 0.0050(8)
C17 0.0547(12) 0.0669(13) 0.0905(16) 0.0371(12) -0.0036(11) 0.0008(10)
C18 0.0635(13) 0.0707(14) 0.0914(17) 0.0330(13) 0.0011(12) -0.0078(11)
C19 0.0768(14) 0.0558(12) 0.0709(14) 0.0240(10) 0.0002(11) 0.0023(10)
C20 0.0781(17) 0.0776(17) 0.138(3) 0.0525(17) -0.0383(17) -0.0061(13)
C21 0.0645(14) 0.0745(16) 0.117(2) 0.0390(15) -0.0287(14) -0.0088(12)
C22 0.0481(11) 0.0604(12) 0.0640(12) 0.0151(9) -0.0058(9) 0.0036(9)
C23 0.107(2) 0.0720(16) 0.0802(17) 0.0173(13) 0.0061(15) -0.0141(15)
C24 0.164(3) 0.0661(16) 0.0878(19) 0.0201(14) 0.001(2) -0.0227(18)
C25 0.197(4) 0.115(3) 0.115(3) 0.024(2) 0.006(3) -0.062(3)
C26 0.305(7) 0.127(3) 0.135(4) 0.029(3) 0.012(4) -0.094(4)
C27 0.450(12) 0.240(7) 0.252(8) 0.077(6) -0.035(8) -0.234(8)
C28 0.74(3) 0.277(10) 0.394(17) 0.139(10) -0.005(17) -0.255(14)
N1 0.0561(12) 0.0926(15) 0.1128(18) 0.0219(13) -0.0219(11) -0.0104(10)
O1 0.0978(13) 0.0670(11) 0.1190(16) 0.0450(10) -0.0071(11) -0.0064(9)

loop_
_atom_type_symbol
_atom_type_description
_atom_type_scat_dispersion_real
_atom_type_scat_dispersion_imag
_atom_type_scat_source
C C 0.0033 0.0016 'International Tables Vol C Tables 4.2.6.8 and 6.1.1.4'
H H 0.0000 0.0000 'International Tables Vol C Tables 4.2.6.8 and 6.1.1.4'
N N 0.0061 0.0033 'International Tables Vol C Tables 4.2.6.8 and 6.1.1.4'
O O 0.0106 0.0060 'International Tables Vol C Tables 4.2.6.8 and 6.1.1.4'

loop_
_geom_angle_atom_site_label_1
_geom_angle_atom_site_label_2
_geom_angle_atom_site_label_3
_geom_angle
_geom_angle_site_symmetry_1
_geom_angle_site_symmetry_3
_geom_angle_publ_flag
C2 C1 C7 120.36(15) . 2_686 ?
C2 C1 H1 119.8 . . ?
C7 C1 H1 119.8 2_686 . ?
C1 C2 C3 121.42(15) . . ?
C1 C2 H2 119.3 . . ?
C3 C2 H2 119.3 . . ?
C4 C3 C2 121.76(14) . . ?
C4 C3 C5 120.11(14) . 2_686 ?
C2 C3 C5 118.12(13) . 2_686 ?
C5 C4 C3 119.83(14) . . ?
C5 C4 C8 120.94(13) . . ?
C3 C4 C8 119.11(13) . . ?
C4 C5 C6 121.90(14) . . ?
C4 C5 C3 120.05(13) . 2_686 ?
C6 C5 C3 118.05(14) . 2_686 ?
C7 C6 C5 121.42(15) . . ?
C7 C6 H6 119.3 . . ?
C5 C6 H6 119.3 . . ?
C6 C7 C1 120.60(14) . 2_686 ?
C6 C7 H7 119.7 . . ?
C1 C7 H7 119.7 2_686 . ?
C13 C8 C9 117.47(14) . . ?
C13 C8 C4 123.54(13) . . ?
C9 C8 C4 118.98(13) . . ?
C10 C9 C8 121.09(15) . . ?
C10 C9 H9 119.5 . . ?
C8 C9 H9 119.5 . . ?
C9 C10 C11 121.73(15) . . ?
C9 C10 H10 119.1 . . ?
C11 C10 H10 119.1 . . ?
C10 C11 C12 117.19(15) . . ?
C10 C11 C14 116.08(15) . . ?
C12 C11 C14 126.71(15) . . ?
C13 C12 C11 120.76(15) . . ?
C13 C12 H12 119.6 . . ?
C11 C12 H12 119.6 . . ?
C12 C13 C8 121.76(15) . . ?
C12 C13 H13 119.1 . . ?
C8 C13 H13 119.1 . . ?
C15 C14 C11 132.22(17) . . ?
C15 C14 H14 113.9 . . ?
C11 C14 H14 113.9 . . ?
C14 C15 C22 120.55(16) . . ?
C14 C15 C16 123.78(17) . . ?
C22 C15 C16 115.61(15) . . ?
C21 C16 C17 115.79(19) . . ?
C21 C16 C15 121.80(19) . . ?
C17 C16 C15 122.37(17) . . ?
C16 C17 C18 122.4(2) . . ?
C16 C17 H17 118.8 . . ?
C18 C17 H17 118.8 . . ?
C19 C18 C17 120.3(2) . . ?
C19 C18 H18 119.9 . . ?
C17 C18 H18 119.9 . . ?
C20 C19 C18 118.6(2) . . ?
C20 C19 O1 116.4(2) . . ?
C18 C19 O1 125.0(2) . . ?
C19 C20 C21 120.8(2) . . ?
C19 C20 H20 119.6 . . ?
C21 C20 H20 119.6 . . ?
C16 C21 C20 122.1(2) . . ?
C16 C21 H21 119.0 . . ?
C20 C21 H21 119.0 . . ?
N1 C22 C15 177.6(2) . . ?
O1 C23 C24 108.2(2) . . ?
O1 C23 H23A 110.1 . . ?
C24 C23 H23A 110.1 . . ?
O1 C23 H23B 110.1 . . ?
C24 C23 H23B 110.1 . . ?
H23A C23 H23B 108.4 . . ?
C25 C24 C23 113.1(3) . . ?
C25 C24 H24A 109.0 . . ?
C23 C24 H24A 109.0 . . ?
C25 C24 H24B 109.0 . . ?
C23 C24 H24B 109.0 . . ?
H24A C24 H24B 107.8 . . ?
C24 C25 C26 114.0(4) . . ?
C24 C25 H25A 108.8 . . ?
C26 C25 H25A 108.8 . . ?
C24 C25 H25B 108.8 . . ?
C26 C25 H25B 108.8 . . ?
H25A C25 H25B 107.7 . . ?
C25 C26 C27 113.6(6) . . ?
C25 C26 H26A 108.8 . . ?
C27 C26 H26A 108.8 . . ?
C25 C26 H26B 108.8 . . ?
C27 C26 H26B 108.8 . . ?
H26A C26 H26B 107.7 . . ?
C28 C27 C26 107.9(9) . . ?
C28 C27 H27A 110.1 . . ?
C26 C27 H27A 110.1 . . ?
C28 C27 H27B 110.1 . . ?
C26 C27 H27B 110.1 . . ?
H27A C27 H27B 108.4 . . ?
C27 C28 H28A 109.5 . . ?
C27 C28 H28B 109.5 . . ?
H28A C28 H28B 109.5 . . ?
C27 C28 H28C 109.5 . . ?
H28A C28 H28C 109.5 . . ?
H28B C28 H28C 109.5 . . ?
C19 O1 C23 119.2(2) . . ?

loop_
_geom_bond_atom_site_label_1
_geom_bond_atom_site_label_2
_geom_bond_distance
_geom_bond_site_symmetry_2
_geom_bond_publ_flag
C1 C2 1.360(2) . ?
C1 C7 1.411(2) 2_686 ?
C1 H1 0.9300 . ?
C2 C3 1.428(2) . ?
C2 H2 0.9300 . ?
C3 C4 1.414(2) . ?
C3 C5 1.439(2) 2_686 ?
C4 C5 1.408(2) . ?
C4 C8 1.493(2) . ?
C5 C6 1.433(2) . ?
C6 C7 1.352(2) . ?
C6 H6 0.9300 . ?
C7 H7 0.9300 . ?
C8 C13 1.389(2) . ?
C8 C9 1.389(2) . ?
C9 C10 1.377(2) . ?
C9 H9 0.9300 . ?
C10 C11 1.394(2) . ?
C10 H10 0.9300 . ?
C11 C12 1.397(2) . ?
C11 C14 1.463(2) . ?
C12 C13 1.382(2) . ?
C12 H12 0.9300 . ?
C13 H13 0.9300 . ?
C14 C15 1.344(2) . ?
C14 H14 0.9300 . ?
C15 C22 1.437(3) . ?
C15 C16 1.486(2) . ?
C16 C21 1.375(3) . ?
C16 C17 1.377(3) . ?
C17 C18 1.386(3) . ?
C17 H17 0.9300 . ?
C18 C19 1.360(3) . ?
C18 H18 0.9300 . ?
C19 C20 1.360(4) . ?
C19 O1 1.362(3) . ?
C20 C21 1.382(3) . ?
C20 H20 0.9300 . ?
C21 H21 0.9300 . ?
C22 N1 1.143(3) . ?
C23 O1 1.401(3) . ?
C23 C24 1.517(3) . ?
C23 H23A 0.9700 . ?
C23 H23B 0.9700 . ?
C24 C25 1.467(5) . ?
C24 H24A 0.9700 . ?
C24 H24B 0.9700 . ?
C25 C26 1.518(5) . ?
C25 H25A 0.9700 . ?
C25 H25B 0.9700 . ?
C26 C27 1.520(9) . ?
C26 H26A 0.9700 . ?
C26 H26B 0.9700 . ?
C27 C28 1.458(12) . ?
C27 H27A 0.9700 . ?
C27 H27B 0.9700 . ?
C28 H28A 0.9600 . ?
C28 H28B 0.9600 . ?
C28 H28C 0.9600 . ?

loop_
_geom_torsion_atom_site_label_1
_geom_torsion_atom_site_label_2
_geom_torsion_atom_site_label_3
_geom_torsion_atom_site_label_4
_geom_torsion
_geom_torsion_site_symmetry_1
_geom_torsion_site_symmetry_2
_geom_torsion_site_symmetry_3
_geom_torsion_site_symmetry_4
_geom_torsion_publ_flag
C7 C1 C2 C3 -0.7(2) 2_686 . . . ?
C1 C2 C3 C4 -178.93(14) . . . . ?
C1 C2 C3 C5 2.1(2) . . . 2_686 ?
C2 C3 C4 C5 -177.65(13) . . . . ?
C5 C3 C4 C5 1.3(2) 2_686 . . . ?
C2 C3 C4 C8 6.3(2) . . . . ?
C5 C3 C4 C8 -174.71(12) 2_686 . . . ?
C3 C4 C5 C6 179.27(13) . . . . ?
C8 C4 C5 C6 -4.8(2) . . . . ?
C3 C4 C5 C3 -1.3(2) . . . 2_686 ?
C8 C4 C5 C3 174.64(12) . . . 2_686 ?
C4 C5 C6 C7 179.32(14) . . . . ?
C3 C5 C6 C7 -0.1(2) 2_686 . . . ?
C5 C6 C7 C1 -1.3(2) . . . 2_686 ?
C5 C4 C8 C13 72.5(2) . . . . ?
C3 C4 C8 C13 -111.56(18) . . . . ?
C5 C4 C8 C9 -108.61(17) . . . . ?
C3 C4 C8 C9 67.4(2) . . . . ?
C13 C8 C9 C10 0.5(3) . . . . ?
C4 C8 C9 C10 -178.53(15) . . . . ?
C8 C9 C10 C11 -1.0(3) . . . . ?
C9 C10 C11 C12 0.6(3) . . . . ?
C9 C10 C11 C14 -178.00(16) . . . . ?
C10 C11 C12 C13 0.2(3) . . . . ?
C14 C11 C12 C13 178.65(17) . . . . ?
C11 C12 C13 C8 -0.7(3) . . . . ?
C9 C8 C13 C12 0.4(3) . . . . ?
C4 C8 C13 C12 179.30(16) . . . . ?
C10 C11 C14 C15 164.8(2) . . . . ?
C12 C11 C14 C15 -13.7(3) . . . . ?
C11 C14 C15 C22 0.1(3) . . . . ?
C11 C14 C15 C16 -176.82(18) . . . . ?
C14 C15 C16 C21 167.6(2) . . . . ?
C22 C15 C16 C21 -9.5(3) . . . . ?
C14 C15 C16 C17 -10.1(3) . . . . ?
C22 C15 C16 C17 172.8(2) . . . . ?
C21 C16 C17 C18 1.5(4) . . . . ?
C15 C16 C17 C18 179.4(2) . . . . ?
C16 C17 C18 C19 0.4(4) . . . . ?
C17 C18 C19 C20 -2.9(5) . . . . ?
C17 C18 C19 O1 179.6(3) . . . . ?
C18 C19 C20 C21 3.3(5) . . . . ?
O1 C19 C20 C21 -179.0(3) . . . . ?
C17 C16 C21 C20 -1.1(4) . . . . ?
C15 C16 C21 C20 -179.0(3) . . . . ?
C19 C20 C21 C16 -1.3(5) . . . . ?
O1 C23 C24 C25 179.1(3) . . . . ?
C23 C24 C25 C26 179.4(4) . . . . ?
C24 C25 C26 C27 177.6(5) . . . . ?
C25 C26 C27 C28 178.7(8) . . . . ?
C20 C19 O1 C23 176.1(3) . . . . ?
C18 C19 O1 C23 -6.3(4) . . . . ?
C24 C23 O1 C19 -174.4(2) . . . . ?
